data_4021995
loop_
_publ_author_name
'Roberta Palk\'o'
'Zsuzsanna Riedl'
'Orsolya Egyed'
'L\'aszl\'o F\'abi\'an'
'Gy\"orgy Haj\'os'

_publ_section_title
;
 New Facile Tandem Route to Oxo- and
 Thioxo[1,2,4]triazolo[1,5-a]pyridinium Salts
;
_journal_name_full 'Journal of Organic Chemistry'
_journal_page_first 7805
_journal_page_last 7812
_journal_paper_doi 10.1021/jo061361l
_journal_volume 71
_journal_year 2006
_chemical_formula_moiety 'C36 H31 N5 O7'
_chemical_formula_sum 'C36 H31 N5 O7'
_chemical_formula_weight 645.66
_chemical_name_systematic
;
  (E)-5-((E)-3-(1,4-bis(4-methoxyphenyl)-5-oxo-4,5-dihydro-1H-1,2,4-triazol-
  3-yl)allylidene)-1,3-bis(4-methoxyphenyl)imidazolidine-2,4-dione
;
_space_group_IT_number 2
_space_group_name_Hall '-P 1'
_space_group_name_H-M_alt 'P -1'
_symmetry_cell_setting triclinic
_symmetry_space_group_name_Hall '-P 1'
_symmetry_space_group_name_H-M 'P -1'
_atom_sites_solution_hydrogens geom
_atom_sites_solution_primary direct
_atom_sites_solution_secondary difmap
_audit_creation_method SHELXL-97
_cell_angle_alpha 72.45(1)
_cell_angle_beta 70.51(1)
_cell_angle_gamma 70.07(1)
_cell_formula_units_Z 2
_cell_length_a 10.517(1)
_cell_length_b 12.589(1)
_cell_length_c 13.854(1)
_cell_measurement_reflns_used 25
_cell_measurement_temperature 293(2)
_cell_measurement_theta_max 34.74
_cell_measurement_theta_min 29.99
_cell_volume 1588.7(3)
_computing_cell_refinement 'CAD4 Express'
_computing_data_collection 'CAD4 Express'
_computing_data_reduction 'XCAD4 (Harms 1996)'
_computing_structure_refinement 'SHELXL-97 (Sheldrick, 1997)'
_computing_structure_solution 'SHELXS-97 (Sheldrick, 1997)'
_diffrn_ambient_temperature 293(2)
_diffrn_measured_fraction_theta_full 1.000
_diffrn_measured_fraction_theta_max 1.000
_diffrn_measurement_device_type 'Enraf-Nonius CAD4'
_diffrn_measurement_method \w--2\q
_diffrn_radiation_monochromator graphite
_diffrn_radiation_source 'fine-focus sealed tube'
_diffrn_radiation_type 'CU k\a'
_diffrn_radiation_wavelength 1.54184
_diffrn_reflns_av_R_equivalents 0.0406
_diffrn_reflns_av_sigmaI/netI 0.0502
_diffrn_reflns_limit_h_max 12
_diffrn_reflns_limit_h_min -13
_diffrn_reflns_limit_k_max 15
_diffrn_reflns_limit_k_min -15
_diffrn_reflns_limit_l_max 17
_diffrn_reflns_limit_l_min -17
_diffrn_reflns_number 14065
_diffrn_reflns_theta_full 75.57
_diffrn_reflns_theta_max 75.57
_diffrn_reflns_theta_min 3.46
_diffrn_standards_decay_% 0
_diffrn_standards_interval_time 60
_diffrn_standards_number 3
_exptl_absorpt_coefficient_mu 0.787
_exptl_absorpt_correction_T_max 0.9046
_exptl_absorpt_correction_T_min 0.6944
_exptl_absorpt_correction_type psi-scan
_exptl_absorpt_process_details 'DATCOR (Riebenspies, 1989)'
_exptl_crystal_colour yellow
_exptl_crystal_density_diffrn 1.350
_exptl_crystal_density_method 'not measured'
_exptl_crystal_description needle
_exptl_crystal_F_000 676
_exptl_crystal_size_max 0.50
_exptl_crystal_size_mid 0.17
_exptl_crystal_size_min 0.13
_refine_diff_density_max 0.450
_refine_diff_density_min -0.341
_refine_diff_density_rms 0.066
_refine_ls_extinction_method none
_refine_ls_goodness_of_fit_ref 1.105
_refine_ls_hydrogen_treatment constr
_refine_ls_matrix_type full
_refine_ls_number_parameters 437
_refine_ls_number_reflns 6603
_refine_ls_number_restraints 0
_refine_ls_restrained_S_all 1.105
_refine_ls_R_factor_all 0.0763
_refine_ls_R_factor_gt 0.0575
_refine_ls_shift/su_max 0.000
_refine_ls_shift/su_mean 0.000
_refine_ls_structure_factor_coef Fsqd
_refine_ls_weighting_details 'calc w=1/[\s^2^(Fo^2^)+(0.1055P)^2^+0.1676P] where P=(Fo^2^+2Fc^2^)/3'
_refine_ls_weighting_scheme calc
_refine_ls_wR_factor_gt 0.1658
_refine_ls_wR_factor_ref 0.1802
_reflns_number_gt 4966
_reflns_number_total 6603
_reflns_threshold_expression >2sigma(I)
_cod_data_source_file jo061361lsi20060707_121014.cif
_cod_database_code 4021995

loop_
_symmetry_equiv_pos_as_xyz
'x, y, z'
'-x, -y, -z'

loop_
_atom_site_label
_atom_site_type_symbol
_atom_site_fract_x
_atom_site_fract_y
_atom_site_fract_z
_atom_site_U_iso_or_equiv
_atom_site_adp_type
_atom_site_occupancy
_atom_site_symmetry_multiplicity
_atom_site_calc_flag
_atom_site_refinement_flags
N1 N 0.34881(18) 1.24316(13) 0.46572(12) 0.0439(4) Uani 1 1 d .
C2 C 0.3058(2) 1.27730(15) 0.37361(14) 0.0417(4) Uani 1 1 d .
O2 O 0.19604(16) 1.33941(13) 0.35952(11) 0.0544(4) Uani 1 1 d .
N3 N 0.41846(18) 1.22288(13) 0.30071(12) 0.0440(4) Uani 1 1 d .
C4 C 0.5282(2) 1.15351(15) 0.34370(14) 0.0418(4) Uani 1 1 d .
O4 O 0.63814(17) 1.09413(13) 0.29908(11) 0.0603(4) Uani 1 1 d .
C5 C 0.4834(2) 1.16823(14) 0.45305(13) 0.0406(4) Uani 1 1 d .
C1A C 0.5578(2) 1.12076(15) 0.52596(14) 0.0419(4) Uani 1 1 d .
H1A H 0.5168 1.1416 0.5907 0.050 Uiso 1 1 calc R
C2A C 0.6935(2) 1.04169(15) 0.51198(14) 0.0429(4) Uani 1 1 d .
H2A H 0.7383 1.0215 0.4472 0.051 Uiso 1 1 calc R
C3A C 0.7589(2) 0.99526(15) 0.58969(14) 0.0435(4) Uani 1 1 d .
H3A H 0.7158 1.0205 0.6523 0.052 Uiso 1 1 calc R
N1B N 1.07504(18) 0.77911(13) 0.52941(12) 0.0439(4) Uani 1 1 d .
N2B N 0.95952(17) 0.85950(13) 0.50134(12) 0.0430(4) Uani 1 1 d .
C3B C 0.8910(2) 0.90919(15) 0.58162(14) 0.0422(4) Uani 1 1 d .
N4B N 0.95891(18) 0.86223(14) 0.66099(12) 0.0456(4) Uani 1 1 d .
C5B C 1.0774(2) 0.77689(17) 0.62914(15) 0.0486(5) Uani 1 1 d .
O5B O 1.16240(19) 0.71394(15) 0.67790(13) 0.0690(5) Uani 1 1 d .
C1C C 0.2633(2) 1.27755(15) 0.56201(14) 0.0415(4) Uani 1 1 d .
C2C C 0.2340(2) 1.19406(16) 0.65153(15) 0.0457(4) Uani 1 1 d .
H2C H 0.2662 1.1162 0.6487 0.055 Uiso 1 1 calc R
C3C C 0.1567(2) 1.22729(18) 0.74501(15) 0.0507(5) Uani 1 1 d .
H3C H 0.1378 1.1714 0.8055 0.061 Uiso 1 1 calc R
C4C C 0.1073(2) 1.34239(19) 0.74937(16) 0.0537(5) Uani 1 1 d .
O4C O 0.0306(2) 1.36694(17) 0.84527(13) 0.0791(6) Uani 1 1 d .
C5C C 0.1336(3) 1.42598(19) 0.65938(18) 0.0631(6) Uani 1 1 d .
H5C H 0.0986 1.5040 0.6616 0.076 Uiso 1 1 calc R
C6C C 0.2125(3) 1.39240(17) 0.56598(16) 0.0548(5) Uani 1 1 d .
H6C H 0.2312 1.4482 0.5054 0.066 Uiso 1 1 calc R
C7C C -0.0083(4) 1.4838(3) 0.8548(3) 0.1036(12) Uani 1 1 d .
H7C1 H 0.0735 1.5119 0.8305 0.155 Uiso 1 1 calc R
H7C2 H -0.0516 1.4883 0.9269 0.155 Uiso 1 1 calc R
H7C3 H -0.0732 1.5301 0.8135 0.155 Uiso 1 1 calc R
C1D C 0.4191(2) 1.23516(16) 0.19390(14) 0.0438(4) Uani 1 1 d .
C2D C 0.4594(2) 1.13896(18) 0.15272(15) 0.0508(5) Uani 1 1 d .
H2D H 0.4843 1.0658 0.1944 0.061 Uiso 1 1 calc R
C3D C 0.4633(3) 1.15030(19) 0.04884(16) 0.0550(5) Uani 1 1 d .
H3D H 0.4916 1.0849 0.0209 0.066 Uiso 1 1 calc R
C4D C 0.4254(3) 1.25789(19) -0.01215(16) 0.0552(5) Uani 1 1 d .
O4D O 0.4218(2) 1.27814(16) -0.11433(12) 0.0772(6) Uani 1 1 d .
C5D C 0.3866(3) 1.3547(2) 0.02859(17) 0.0685(7) Uani 1 1 d .
H5D H 0.3620 1.4278 -0.0132 0.082 Uiso 1 1 calc R
C6D C 0.3841(3) 1.34354(18) 0.13202(17) 0.0612(6) Uani 1 1 d .
H6D H 0.3588 1.4090 0.1593 0.073 Uiso 1 1 calc R
C7D C 0.4705(4) 1.1828(3) -0.16255(19) 0.0786(8) Uani 1 1 d .
H7D1 H 0.5649 1.1428 -0.1586 0.118 Uiso 1 1 calc R
H7D2 H 0.4678 1.2093 -0.2347 0.118 Uiso 1 1 calc R
H7D3 H 0.4119 1.1312 -0.1272 0.118 Uiso 1 1 calc R
C1E C 1.1737(2) 0.70896(15) 0.45944(14) 0.0411(4) Uani 1 1 d .
C2E C 1.1286(2) 0.68518(17) 0.38607(16) 0.0492(5) Uani 1 1 d .
H2E H 1.0351 0.7134 0.3845 0.059 Uiso 1 1 calc R
C3E C 1.2235(2) 0.61966(17) 0.31615(16) 0.0507(5) Uani 1 1 d .
H3E H 1.1937 0.6052 0.2664 0.061 Uiso 1 1 calc R
C4E C 1.3623(2) 0.57487(16) 0.31848(15) 0.0461(4) Uani 1 1 d .
O4E O 1.44490(17) 0.50678(13) 0.24885(12) 0.0599(4) Uani 1 1 d .
C5E C 1.4069(2) 0.59855(18) 0.39182(16) 0.0493(5) Uani 1 1 d .
H5E H 1.5000 0.5691 0.3942 0.059 Uiso 1 1 calc R
C6E C 1.3118(2) 0.66618(17) 0.46125(15) 0.0473(4) Uani 1 1 d .
H6E H 1.3419 0.6828 0.5096 0.057 Uiso 1 1 calc R
C7E C 1.5847(3) 0.4497(2) 0.2551(2) 0.0684(6) Uani 1 1 d .
H7E1 H 1.6344 0.5061 0.2420 0.103 Uiso 1 1 calc R
H7E2 H 1.6300 0.4025 0.2038 0.103 Uiso 1 1 calc R
H7E3 H 1.5844 0.4019 0.3238 0.103 Uiso 1 1 calc R
C1F C 0.9227(2) 0.90074(17) 0.75655(14) 0.0442(4) Uani 1 1 d .
C2F C 0.8975(2) 0.82414(19) 0.85197(16) 0.0533(5) Uani 1 1 d .
H2F H 0.9035 0.7479 0.8547 0.064 Uiso 1 1 calc R
C3F C 0.8632(3) 0.8630(2) 0.94328(16) 0.0569(5) Uani 1 1 d .
H3F H 0.8479 0.8119 1.0077 0.068 Uiso 1 1 calc R
C4F C 0.8513(2) 0.9765(2) 0.93979(15) 0.0512(5) Uani 1 1 d .
O4F O 0.81572(19) 1.00591(16) 1.03447(12) 0.0661(5) Uani 1 1 d .
C5F C 0.8763(3) 1.05239(19) 0.84446(16) 0.0576(6) Uani 1 1 d .
H5F H 0.8679 1.1292 0.8417 0.069 Uiso 1 1 calc R
C6F C 0.9142(3) 1.01297(18) 0.75258(15) 0.0560(5) Uani 1 1 d .
H6F H 0.9340 1.0630 0.6881 0.067 Uiso 1 1 calc R
C7F C 0.8111(3) 1.1200(2) 1.0347(2) 0.0713(7) Uani 1 1 d .
H7F1 H 0.8997 1.1351 0.9954 0.107 Uiso 1 1 calc R
H7F2 H 0.7916 1.1274 1.1055 0.107 Uiso 1 1 calc R
H7F3 H 0.7389 1.1744 1.0033 0.107 Uiso 1 1 calc R

loop_
_atom_site_aniso_label
_atom_site_aniso_U_11
_atom_site_aniso_U_22
_atom_site_aniso_U_33
_atom_site_aniso_U_23
_atom_site_aniso_U_13
_atom_site_aniso_U_12
N1 0.0542(10) 0.0445(8) 0.0321(7) -0.0111(6) -0.0185(7) -0.0024(7)
C2 0.0532(11) 0.0404(8) 0.0335(8) -0.0069(7) -0.0188(8) -0.0083(8)
O2 0.0573(9) 0.0595(8) 0.0438(7) -0.0117(6) -0.0231(7) -0.0020(7)
N3 0.0574(10) 0.0445(8) 0.0317(7) -0.0104(6) -0.0199(7) -0.0054(7)
C4 0.0554(11) 0.0382(8) 0.0328(8) -0.0100(7) -0.0177(8) -0.0051(8)
O4 0.0672(10) 0.0655(9) 0.0406(7) -0.0199(7) -0.0197(7) 0.0048(7)
C5 0.0534(11) 0.0379(8) 0.0321(8) -0.0102(7) -0.0157(8) -0.0073(8)
C1A 0.0529(11) 0.0426(9) 0.0335(8) -0.0131(7) -0.0157(8) -0.0080(8)
C2A 0.0551(11) 0.0430(9) 0.0343(8) -0.0107(7) -0.0177(8) -0.0094(8)
C3A 0.0524(11) 0.0449(9) 0.0343(8) -0.0116(7) -0.0165(8) -0.0064(8)
N1B 0.0523(9) 0.0449(8) 0.0350(8) -0.0103(6) -0.0194(7) -0.0041(7)
N2B 0.0510(9) 0.0426(8) 0.0361(7) -0.0094(6) -0.0178(7) -0.0061(7)
C3B 0.0547(11) 0.0429(9) 0.0318(8) -0.0056(7) -0.0190(8) -0.0110(8)
N4B 0.0557(10) 0.0493(8) 0.0335(8) -0.0107(6) -0.0218(7) -0.0045(7)
C5B 0.0593(12) 0.0493(10) 0.0378(9) -0.0092(8) -0.0223(9) -0.0058(9)
O5B 0.0732(11) 0.0765(10) 0.0513(9) -0.0199(8) -0.0375(8) 0.0140(8)
C1C 0.0497(11) 0.0422(9) 0.0329(8) -0.0101(7) -0.0151(8) -0.0066(8)
C2C 0.0580(12) 0.0400(9) 0.0400(9) -0.0071(7) -0.0202(9) -0.0080(8)
C3C 0.0593(12) 0.0571(11) 0.0328(9) -0.0031(8) -0.0155(8) -0.0142(9)
C4C 0.0581(13) 0.0649(12) 0.0358(9) -0.0183(9) -0.0112(9) -0.0078(10)
O4C 0.0954(14) 0.0899(12) 0.0404(8) -0.0281(8) -0.0069(9) -0.0087(10)
C5C 0.0836(17) 0.0456(10) 0.0513(12) -0.0185(9) -0.0106(12) -0.0061(11)
C6C 0.0750(15) 0.0429(10) 0.0393(10) -0.0090(8) -0.0091(10) -0.0119(10)
C7C 0.120(3) 0.113(2) 0.0723(19) -0.0617(19) -0.0069(18) -0.005(2)
C1D 0.0555(11) 0.0484(9) 0.0317(8) -0.0106(7) -0.0189(8) -0.0097(8)
C2D 0.0704(14) 0.0477(10) 0.0394(10) -0.0095(8) -0.0225(9) -0.0138(9)
C3D 0.0768(15) 0.0572(11) 0.0423(10) -0.0184(9) -0.0220(10) -0.0184(10)
C4D 0.0781(15) 0.0639(12) 0.0335(9) -0.0108(9) -0.0231(10) -0.0223(11)
O4D 0.1339(17) 0.0763(11) 0.0367(8) -0.0091(7) -0.0376(9) -0.0339(11)
C5D 0.117(2) 0.0528(12) 0.0419(11) -0.0048(9) -0.0401(13) -0.0158(13)
C6D 0.1023(19) 0.0465(10) 0.0422(11) -0.0116(8) -0.0341(12) -0.0118(11)
C7D 0.112(2) 0.0947(19) 0.0437(12) -0.0281(12) -0.0239(13) -0.0294(17)
C1E 0.0495(11) 0.0385(8) 0.0353(8) -0.0082(7) -0.0152(8) -0.0072(7)
C2E 0.0509(11) 0.0520(10) 0.0497(11) -0.0166(9) -0.0244(9) -0.0035(8)
C3E 0.0561(12) 0.0551(11) 0.0469(11) -0.0191(9) -0.0242(9) -0.0043(9)
C4E 0.0538(11) 0.0443(9) 0.0397(9) -0.0111(7) -0.0151(8) -0.0077(8)
O4E 0.0582(9) 0.0665(9) 0.0550(9) -0.0290(7) -0.0187(7) 0.0012(7)
C5E 0.0454(11) 0.0562(11) 0.0475(11) -0.0122(9) -0.0163(9) -0.0098(9)
C6E 0.0533(11) 0.0536(10) 0.0417(10) -0.0133(8) -0.0184(8) -0.0139(9)
C7E 0.0571(14) 0.0731(15) 0.0648(15) -0.0251(12) -0.0167(11) 0.0053(11)
C1F 0.0516(11) 0.0518(10) 0.0319(9) -0.0106(7) -0.0191(8) -0.0074(8)
C2F 0.0708(14) 0.0550(11) 0.0393(10) -0.0047(8) -0.0217(10) -0.0205(10)
C3F 0.0730(15) 0.0685(13) 0.0326(9) -0.0029(9) -0.0179(9) -0.0258(11)
C4F 0.0526(12) 0.0700(13) 0.0343(9) -0.0156(9) -0.0156(8) -0.0121(10)
O4F 0.0811(12) 0.0852(11) 0.0360(7) -0.0233(7) -0.0149(7) -0.0179(9)
C5F 0.0817(16) 0.0543(11) 0.0404(10) -0.0137(9) -0.0213(10) -0.0139(11)
C6F 0.0829(16) 0.0533(11) 0.0324(9) -0.0064(8) -0.0196(10) -0.0167(11)
C7F 0.0692(16) 0.0997(19) 0.0580(14) -0.0427(14) -0.0143(12) -0.0178(14)

loop_
_atom_type_symbol
_atom_type_description
_atom_type_scat_dispersion_real
_atom_type_scat_dispersion_imag
_atom_type_scat_source
C C 0.0181 0.0091 'International Tables Vol C Tables 4.2.6.8 and 6.1.1.4'
H H 0.0000 0.0000 'International Tables Vol C Tables 4.2.6.8 and 6.1.1.4'
N N 0.0311 0.0180 'International Tables Vol C Tables 4.2.6.8 and 6.1.1.4'
O O 0.0492 0.0322 'International Tables Vol C Tables 4.2.6.8 and 6.1.1.4'

loop_
_geom_angle_atom_site_label_1
_geom_angle_atom_site_label_2
_geom_angle_atom_site_label_3
_geom_angle
C2 N1 C5 111.26(15)
C2 N1 C1C 124.10(16)
C5 N1 C1C 124.60(14)
O2 C2 N1 127.52(18)
O2 C2 N3 127.06(17)
N1 C2 N3 105.43(15)
C4 N3 C2 112.24(15)
C4 N3 C1D 123.64(16)
C2 N3 C1D 124.10(16)
O4 C4 N3 126.42(17)
O4 C4 C5 128.42(18)
N3 C4 C5 105.16(16)
C1A C5 N1 126.70(16)
C1A C5 C4 127.41(18)
N1 C5 C4 105.88(15)
C5 C1A C2A 125.57(17)
C5 C1A H1A 117.2
C2A C1A H1A 117.2
C3A C2A C1A 121.99(17)
C3A C2A H2A 119.0
C1A C2A H2A 119.0
C2A C3A C3B 123.93(17)
C2A C3A H3A 118.0
C3B C3A H3A 118.0
N2B N1B C5B 112.06(15)
N2B N1B C1E 120.38(14)
C5B N1B C1E 127.55(17)
C3B N2B N1B 105.31(14)
N2B C3B N4B 110.85(16)
N2B C3B C3A 125.04(16)
N4B C3B C3A 123.99(16)
C5B N4B C3B 108.34(15)
C5B N4B C1F 124.48(16)
C3B N4B C1F 126.94(16)
O5B C5B N1B 128.4(2)
O5B C5B N4B 128.18(19)
N1B C5B N4B 103.42(16)
C6C C1C C2C 120.05(18)
C6C C1C N1 120.29(17)
C2C C1C N1 119.66(16)
C3C C2C C1C 119.49(17)
C3C C2C H2C 120.3
C1C C2C H2C 120.3
C4C C3C C2C 120.50(18)
C4C C3C H3C 119.8
C2C C3C H3C 119.8
O4C C4C C3C 116.3(2)
O4C C4C C5C 123.7(2)
C3C C4C C5C 120.02(19)
C4C O4C C7C 117.5(2)
C4C C5C C6C 119.37(19)
C4C C5C H5C 120.3
C6C C5C H5C 120.3
C1C C6C C5C 120.55(19)
C1C C6C H6C 119.7
C5C C6C H6C 119.7
O4C C7C H7C1 109.5
O4C C7C H7C2 109.5
H7C1 C7C H7C2 109.5
O4C C7C H7C3 109.5
H7C1 C7C H7C3 109.5
H7C2 C7C H7C3 109.5
C2D C1D C6D 119.99(17)
C2D C1D N3 119.90(17)
C6D C1D N3 120.07(17)
C1D C2D C3D 120.22(19)
C1D C2D H2D 119.9
C3D C2D H2D 119.9
C4D C3D C2D 119.88(19)
C4D C3D H3D 120.1
C2D C3D H3D 120.1
C3D C4D O4D 124.38(19)
C3D C4D C5D 120.02(18)
O4D C4D C5D 115.6(2)
C4D O4D C7D 118.0(2)
C4D C5D C6D 120.1(2)
C4D C5D H5D 119.9
C6D C5D H5D 119.9
C1D C6D C5D 119.72(19)
C1D C6D H6D 120.1
C5D C6D H6D 120.1
O4D C7D H7D1 109.5
O4D C7D H7D2 109.5
H7D1 C7D H7D2 109.5
O4D C7D H7D3 109.5
H7D1 C7D H7D3 109.5
H7D2 C7D H7D3 109.5
C6E C1E C2E 119.65(18)
C6E C1E N1B 121.57(16)
C2E C1E N1B 118.77(18)
C3E C2E C1E 119.49(19)
C3E C2E H2E 120.3
C1E C2E H2E 120.3
C2E C3E C4E 121.19(18)
C2E C3E H3E 119.4
C4E C3E H3E 119.4
O4E C4E C3E 115.94(18)
O4E C4E C5E 124.84(19)
C3E C4E C5E 119.19(18)
C4E O4E C7E 117.97(17)
C6E C5E C4E 119.66(19)
C6E C5E H5E 120.2
C4E C5E H5E 120.2
C1E C6E C5E 120.80(18)
C1E C6E H6E 119.6
C5E C6E H6E 119.6
O4E C7E H7E1 109.5
O4E C7E H7E2 109.5
H7E1 C7E H7E2 109.5
O4E C7E H7E3 109.5
H7E1 C7E H7E3 109.5
H7E2 C7E H7E3 109.5
C6F C1F C2F 120.55(18)
C6F C1F N4B 119.62(17)
C2F C1F N4B 119.82(17)
C3F C2F C1F 118.90(19)
C3F C2F H2F 120.5
C1F C2F H2F 120.5
C4F C3F C2F 120.78(19)
C4F C3F H3F 119.6
C2F C3F H3F 119.6
O4F C4F C5F 124.0(2)
O4F C4F C3F 115.97(19)
C5F C4F C3F 119.98(18)
C4F O4F C7F 117.97(18)
C4F C5F C6F 119.4(2)
C4F C5F H5F 120.3
C6F C5F H5F 120.3
C1F C6F C5F 120.37(19)
C1F C6F H6F 119.8
C5F C6F H6F 119.8
O4F C7F H7F1 109.5
O4F C7F H7F2 109.5
H7F1 C7F H7F2 109.5
O4F C7F H7F3 109.5
H7F1 C7F H7F3 109.5
H7F2 C7F H7F3 109.5

loop_
_geom_bond_atom_site_label_1
_geom_bond_atom_site_label_2
_geom_bond_distance
N1 C2 1.393(2)
N1 C5 1.396(2)
N1 C1C 1.435(2)
C2 O2 1.194(2)
C2 N3 1.399(2)
N3 C4 1.381(2)
N3 C1D 1.439(2)
C4 O4 1.221(2)
C4 C5 1.478(2)
C5 C1A 1.354(3)
C1A C2A 1.424(3)
C1A H1A 0.9300
C2A C3A 1.347(3)
C2A H2A 0.9300
C3A C3B 1.436(3)
C3A H3A 0.9300
N1B N2B 1.375(2)
N1B C5B 1.382(2)
N1B C1E 1.420(2)
N2B C3B 1.313(2)
C3B N4B 1.383(2)
N4B C5B 1.381(3)
N4B C1F 1.434(2)
C5B O5B 1.217(2)
C1C C6C 1.371(3)
C1C C2C 1.385(3)
C2C C3C 1.380(3)
C2C H2C 0.9300
C3C C4C 1.375(3)
C3C H3C 0.9300
C4C O4C 1.369(2)
C4C C5C 1.384(3)
O4C C7C 1.421(4)
C5C C6C 1.384(3)
C5C H5C 0.9300
C6C H6C 0.9300
C7C H7C1 0.9600
C7C H7C2 0.9600
C7C H7C3 0.9600
C1D C2D 1.370(3)
C1D C6D 1.377(3)
C2D C3D 1.391(3)
C2D H2D 0.9300
C3D C4D 1.369(3)
C3D H3D 0.9300
C4D O4D 1.372(2)
C4D C5D 1.376(3)
O4D C7D 1.409(3)
C5D C6D 1.389(3)
C5D H5D 0.9300
C6D H6D 0.9300
C7D H7D1 0.9600
C7D H7D2 0.9600
C7D H7D3 0.9600
C1E C6E 1.372(3)
C1E C2E 1.396(3)
C2E C3E 1.375(3)
C2E H2E 0.9300
C3E C4E 1.381(3)
C3E H3E 0.9300
C4E O4E 1.361(2)
C4E C5E 1.392(3)
O4E C7E 1.419(3)
C5E C6E 1.386(3)
C5E H5E 0.9300
C6E H6E 0.9300
C7E H7E1 0.9600
C7E H7E2 0.9600
C7E H7E3 0.9600
C1F C6F 1.371(3)
C1F C2F 1.385(3)
C2F C3F 1.385(3)
C2F H2F 0.9300
C3F C4F 1.379(3)
C3F H3F 0.9300
C4F O4F 1.367(2)
C4F C5F 1.380(3)
O4F C7F 1.421(3)
C5F C6F 1.390(3)
C5F H5F 0.9300
C6F H6F 0.9300
C7F H7F1 0.9600
C7F H7F2 0.9600
C7F H7F3 0.9600

loop_
_cod_related_entry_id
_cod_related_entry_database
_cod_related_entry_code
1 ChemSpider 17247927
